data_7113551
loop_
_publ_author_name
'Nath, Mahendra'
'Huffman, John C.'
'Zaleski, Jeffrey M.'

_publ_section_title
;
 Accelerated Bergman cyclization of porphyrinic-enediynes
;
_journal_coden_ASTM CHCOFS
_journal_issue 7
_journal_name_full
;
 Chemical Communications (Cambridge, United Kingdom)
;
_journal_page_first 858
_journal_page_last 859
_journal_paper_doi 10.1039/b212923j
_journal_year 2003
_chemical_formula_sum 'C48 H28 N4'
_chemical_formula_weight 660.74
_space_group_IT_number 2
_symmetry_cell_setting triclinic
_symmetry_space_group_name_Hall '-P 1'
_symmetry_space_group_name_H-M 'P -1'
_atom_sites_solution_hydrogens geom
_atom_sites_solution_primary direct
_atom_sites_solution_secondary difmap
_audit_creation_date 10/27/2002
_audit_creation_method SHELXL-97
_cell_angle_alpha 67.303(2)
_cell_angle_beta 73.845(2)
_cell_angle_gamma 73.605(2)
_cell_formula_units_Z 2
_cell_length_a 9.8696(9)
_cell_length_b 12.4991(11)
_cell_length_c 14.6985(13)
_cell_measurement_reflns_used 3570
_cell_measurement_temperature 138(2)
_cell_measurement_theta_max 24.96
_cell_measurement_theta_min 2.39
_cell_volume 1575.1(2)
_computing_cell_refinement 'SAINT (Bruker, 1999)'
_computing_data_collection 'SMART (Bruker, 1999)'
_computing_data_reduction 'SAINT (Bruker, 1999), XTEL (local package)'
_computing_structure_refinement 'SHELXL-97 (Sheldrick, 1997)'
_computing_structure_solution 'SHELXS-97 (Sheldrick, 1990)'
_diffrn_ambient_temperature 138(2)
_diffrn_detector 'CCD area detector'
_diffrn_detector_area_resol_mean 44.52
_diffrn_detector_type 'Bruker SMART 6000'
_diffrn_measured_fraction_theta_full 0.993
_diffrn_measured_fraction_theta_max 0.993
_diffrn_measurement_details '   0.30 degree frames measured for  30.16 seconds each'
_diffrn_measurement_device 'three-circle goniometer with fixed chi'
_diffrn_measurement_device_type 'Bruker Platform goniometer'
_diffrn_measurement_method '\w scans'
_diffrn_radiation_monochromator graphite
_diffrn_radiation_source 'fine-focus sealed tube'
_diffrn_radiation_type MoK\a
_diffrn_radiation_wavelength 0.71073
_diffrn_reflns_av_R_equivalents 0.1393
_diffrn_reflns_av_sigmaI/netI 0.1637
_diffrn_reflns_limit_h_max 11
_diffrn_reflns_limit_h_min -11
_diffrn_reflns_limit_k_max 14
_diffrn_reflns_limit_k_min -14
_diffrn_reflns_limit_l_max 17
_diffrn_reflns_limit_l_min -17
_diffrn_reflns_number 15411
_diffrn_reflns_theta_full 25.10
_diffrn_reflns_theta_max 25.10
_diffrn_reflns_theta_min 2.19
_diffrn_standards_decay_% 0.0
_exptl_absorpt_coefficient_mu 0.082
_exptl_absorpt_correction_type none
_exptl_crystal_colour 'metallic black'
_exptl_crystal_density_diffrn 1.393
_exptl_crystal_density_method 'not measured'
_exptl_crystal_description multifacited
_exptl_crystal_F_000 688
_exptl_crystal_id MSC02158
_exptl_crystal_size_max 0.25
_exptl_crystal_size_mid 0.12
_exptl_crystal_size_min 0.07
_refine_diff_density_max 0.220
_refine_diff_density_min -0.254
_refine_diff_density_rms 0.054
_refine_ls_extinction_method none
_refine_ls_goodness_of_fit_ref 0.915
_refine_ls_hydrogen_treatment mixed
_refine_ls_matrix_type full
_refine_ls_number_parameters 581
_refine_ls_number_reflns 5566
_refine_ls_number_restraints 0
_refine_ls_restrained_S_all 0.915
_refine_ls_R_factor_all 0.1326
_refine_ls_R_factor_gt 0.0545
_refine_ls_shift/su_max 0.004
_refine_ls_shift/su_mean 0.000
_refine_ls_structure_factor_coef Fsqd
_refine_ls_weighting_details 'calc w=1/[\s^2^(Fo^2^)+(0.0095P)^2^+0.0000P] where P=(Fo^2^+2Fc^2^)/3'
_refine_ls_weighting_scheme calc
_refine_ls_wR_factor_gt 0.0932
_refine_ls_wR_factor_ref 0.1143
_reflns_number_gt 2819
_reflns_number_total 5566
_reflns_threshold_expression >2sigma(I)
_cod_data_source_file b212923j.txt
_cod_data_source_block 02158
_cod_original_sg_symbol_H-M P-1
_cod_database_code 7113551

loop_
_symmetry_equiv_pos_as_xyz
'x, y, z'
'-x, -y, -z'

loop_
_atom_site_label
_atom_site_type_symbol
_atom_site_fract_x
_atom_site_fract_y
_atom_site_fract_z
_atom_site_U_iso_or_equiv
_atom_site_adp_type
_atom_site_occupancy
_atom_site_symmetry_multiplicity
_atom_site_calc_flag
N1 N 0.7536(3) 1.0134(2) -0.0012(2) 0.0220(7) Uani 1 1 d
C2 C 0.6783(4) 1.0933(3) -0.0735(2) 0.0238(8) Uani 1 1 d
C3 C 0.7138(4) 1.0588(3) -0.1624(3) 0.0260(9) Uani 1 1 d
C4 C 0.8102(4) 0.9551(3) -0.1416(3) 0.0263(9) Uani 1 1 d
C5 C 0.8341(4) 0.9280(3) -0.0414(2) 0.0218(8) Uani 1 1 d
C6 C 0.9295(3) 0.8248(3) 0.0058(2) 0.0212(8) Uani 1 1 d
C7 C 0.9692(3) 0.7979(3) 0.0971(2) 0.0199(8) Uani 1 1 d
C8 C 1.0519(3) 0.6890(3) 0.1516(2) 0.0211(8) Uani 1 1 d
C9 C 1.0612(4) 0.6975(3) 0.2389(3) 0.0234(8) Uani 1 1 d
C10 C 0.9845(3) 0.8115(3) 0.2433(2) 0.0213(8) Uani 1 1 d
N11 N 0.9298(3) 0.8686(2) 0.1566(2) 0.0212(7) Uani 1 1 d
C12 C 0.9527(3) 0.8612(3) 0.3209(2) 0.0211(8) Uani 1 1 d
C13 C 0.8359(4) 0.9562(3) 0.3241(3) 0.0241(8) Uani 1 1 d
C14 C 0.7897(3) 0.9829(3) 0.4151(2) 0.0212(8) Uani 1 1 d
C15 C 0.6668(4) 1.0693(3) 0.4048(2) 0.0231(8) Uani 1 1 d
C16 C 0.6410(4) 1.0961(3) 0.3068(2) 0.0219(8) Uani 1 1 d
N17 N 0.7445(3) 1.0256(2) 0.2569(2) 0.0231(7) Uani 1 1 d
C18 C 0.5273(4) 1.1899(3) 0.2761(2) 0.0230(8) Uani 1 1 d
C19 C 0.5097(3) 1.2359(3) 0.1747(3) 0.0227(8) Uani 1 1 d
C20 C 0.4411(3) 1.3486(3) 0.1166(3) 0.0227(8) Uani 1 1 d
C21 C 0.4599(4) 1.3509(3) 0.0205(3) 0.0237(8) Uani 1 1 d
C22 C 0.5439(3) 1.2381(3) 0.0151(2) 0.0199(8) Uani 1 1 d
N23 N 0.5735(3) 1.1728(2) 0.1099(2) 0.0216(7) Uani 1 1 d
C24 C 0.5839(3) 1.1999(3) -0.0676(2) 0.0224(8) Uani 1 1 d
C25 C 0.9903(3) 0.7350(3) -0.0468(2) 0.0200(8) Uani 1 1 d
C26 C 0.8962(4) 0.6834(3) -0.0652(3) 0.0254(8) Uani 1 1 d
C27 C 0.9484(4) 0.6038(3) -0.1163(3) 0.0277(9) Uani 1 1 d
C28 C 1.0937(4) 0.5737(3) -0.1512(3) 0.0286(9) Uani 1 1 d
C29 C 1.1885(4) 0.6247(3) -0.1344(3) 0.0284(9) Uani 1 1 d
C30 C 1.1376(4) 0.7048(3) -0.0820(3) 0.0278(9) Uani 1 1 d
C31 C 1.0308(4) 0.8122(3) 0.4058(2) 0.0225(8) Uani 1 1 d
C32 C 1.1667(4) 0.7354(3) 0.4002(3) 0.0250(8) Uani 1 1 d
C33 C 1.2410(4) 0.6856(3) 0.4776(3) 0.0255(8) Uani 1 1 d
C34 C 1.1823(4) 0.7112(3) 0.5672(3) 0.0286(9) Uani 1 1 d
C35 C 1.0544(4) 0.7896(3) 0.5750(3) 0.0256(8) Uani 1 1 d
C36 C 0.9771(4) 0.8433(3) 0.4956(2) 0.0242(8) Uani 1 1 d
C37 C 0.8457(4) 0.9324(3) 0.5015(2) 0.0234(8) Uani 1 1 d
C38 C 0.7664(4) 0.9766(3) 0.5801(3) 0.0261(8) Uani 1 1 d
C39 C 0.6439(4) 1.0654(3) 0.5694(3) 0.0272(9) Uani 1 1 d
C40 C 0.5888(4) 1.1167(3) 0.4785(3) 0.0249(8) Uani 1 1 d
C41 C 0.4639(4) 1.2082(3) 0.4512(3) 0.0241(8) Uani 1 1 d
C42 C 0.3733(4) 1.2629(3) 0.5192(3) 0.0270(9) Uani 1 1 d
C43 C 0.2484(4) 1.3443(3) 0.4973(3) 0.0282(9) Uani 1 1 d
C44 C 0.2091(4) 1.3685(3) 0.4059(3) 0.0281(9) Uani 1 1 d
C45 C 0.2977(4) 1.3165(3) 0.3376(3) 0.0251(8) Uani 1 1 d
C46 C 0.4317(4) 1.2405(3) 0.3539(3) 0.0238(8) Uani 1 1 d
C47 C 0.5136(3) 1.2773(3) -0.1557(2) 0.0227(8) Uani 1 1 d
C48 C 0.5500(4) 1.3853(3) -0.2179(3) 0.0237(8) Uani 1 1 d
C49 C 0.4837(4) 1.4562(3) -0.3002(3) 0.0264(9) Uani 1 1 d
C50 C 0.3770(4) 1.4184(3) -0.3177(3) 0.0263(9) Uani 1 1 d
C51 C 0.3363(4) 1.3117(3) -0.2542(3) 0.0269(9) Uani 1 1 d
C52 C 0.4051(4) 1.2406(3) -0.1746(3) 0.0234(8) Uani 1 1 d
H53 H 0.676(3) 1.105(3) -0.229(2) 0.025(9) Uiso 1 1 d
H54 H 0.868(3) 0.908(3) -0.194(2) 0.040(10) Uiso 1 1 d
H55 H 1.094(3) 0.623(3) 0.129(2) 0.019(8) Uiso 1 1 d
H56 H 1.097(4) 0.634(3) 0.297(3) 0.048(11) Uiso 1 1 d
H57 H 0.389(3) 1.412(3) 0.144(2) 0.020(8) Uiso 1 1 d
H58 H 0.434(3) 1.420(3) -0.045(2) 0.033(9) Uiso 1 1 d
H59 H 0.793(3) 0.700(3) -0.036(2) 0.027(9) Uiso 1 1 d
H60 H 0.878(4) 0.563(3) -0.126(2) 0.033(9) Uiso 1 1 d
H61 H 1.130(3) 0.524(3) -0.188(2) 0.034(10) Uiso 1 1 d
H62 H 1.292(4) 0.606(3) -0.159(2) 0.030(10) Uiso 1 1 d
H63 H 1.211(4) 0.737(3) -0.071(2) 0.036(10) Uiso 1 1 d
H64 H 1.211(4) 0.724(3) 0.337(3) 0.040(11) Uiso 1 1 d
H65 H 1.342(4) 0.627(3) 0.473(2) 0.049(11) Uiso 1 1 d
H66 H 1.233(3) 0.675(3) 0.626(2) 0.036(10) Uiso 1 1 d
H67 H 1.011(3) 0.813(3) 0.638(2) 0.020(8) Uiso 1 1 d
H68 H 0.797(3) 0.944(3) 0.643(2) 0.026(9) Uiso 1 1 d
H69 H 0.589(3) 1.085(3) 0.630(2) 0.017(8) Uiso 1 1 d
H70 H 0.400(3) 1.242(3) 0.587(2) 0.033(10) Uiso 1 1 d
H71 H 0.177(3) 1.384(3) 0.546(2) 0.021(8) Uiso 1 1 d
H72 H 0.116(3) 1.418(3) 0.392(2) 0.025(9) Uiso 1 1 d
H73 H 0.268(3) 1.329(2) 0.281(2) 0.011(8) Uiso 1 1 d
H74 H 0.626(3) 1.410(3) -0.210(2) 0.018(9) Uiso 1 1 d
H75 H 0.514(3) 1.526(3) -0.339(2) 0.028(10) Uiso 1 1 d
H76 H 0.326(4) 1.472(4) -0.378(3) 0.068(13) Uiso 1 1 d
H77 H 0.262(4) 1.287(3) -0.268(2) 0.035(10) Uiso 1 1 d
H78 H 0.372(3) 1.161(3) -0.123(2) 0.029(9) Uiso 1 1 d
H79 H 0.642(5) 1.084(4) 0.131(4) 0.107(17) Uiso 1 1 d
H80 H 0.866(4) 0.948(4) 0.145(3) 0.061(13) Uiso 1 1 d

loop_
_atom_site_aniso_label
_atom_site_aniso_U_11
_atom_site_aniso_U_22
_atom_site_aniso_U_33
_atom_site_aniso_U_23
_atom_site_aniso_U_13
_atom_site_aniso_U_12
N1 0.0273(17) 0.0170(14) 0.0221(16) -0.0067(13) -0.0081(14) -0.0013(13)
C2 0.029(2) 0.0201(18) 0.025(2) -0.0087(17) -0.0063(17) -0.0059(15)
C3 0.037(2) 0.0198(18) 0.020(2) -0.0035(17) -0.0094(18) -0.0043(17)
C4 0.036(2) 0.0218(19) 0.023(2) -0.0089(17) -0.0059(17) -0.0058(16)
C5 0.028(2) 0.0160(17) 0.023(2) -0.0073(16) -0.0069(16) -0.0036(15)
C6 0.026(2) 0.0153(16) 0.023(2) -0.0067(15) -0.0059(16) -0.0043(15)
C7 0.0208(19) 0.0184(17) 0.022(2) -0.0091(16) -0.0016(15) -0.0042(14)
C8 0.023(2) 0.0167(17) 0.028(2) -0.0104(17) -0.0077(16) -0.0023(15)
C9 0.027(2) 0.0188(18) 0.025(2) -0.0057(17) -0.0094(17) -0.0030(15)
C10 0.023(2) 0.0170(17) 0.025(2) -0.0054(16) -0.0067(16) -0.0059(14)
N11 0.0259(17) 0.0158(14) 0.0239(17) -0.0079(14) -0.0081(14) -0.0021(13)
C12 0.024(2) 0.0172(17) 0.024(2) -0.0053(16) -0.0069(16) -0.0068(15)
C13 0.029(2) 0.0190(17) 0.025(2) -0.0048(17) -0.0069(17) -0.0078(15)
C14 0.025(2) 0.0198(17) 0.020(2) -0.0061(16) -0.0029(16) -0.0072(15)
C15 0.027(2) 0.0197(18) 0.025(2) -0.0111(17) -0.0045(17) -0.0031(16)
C16 0.028(2) 0.0192(17) 0.020(2) -0.0073(16) -0.0048(16) -0.0067(15)
N17 0.0258(17) 0.0216(15) 0.0251(17) -0.0098(14) -0.0089(14) -0.0025(13)
C18 0.028(2) 0.0207(18) 0.024(2) -0.0067(16) -0.0078(17) -0.0101(15)
C19 0.022(2) 0.0220(18) 0.027(2) -0.0115(17) -0.0061(16) -0.0031(15)
C20 0.0195(19) 0.0229(18) 0.027(2) -0.0096(17) -0.0064(16) -0.0018(15)
C21 0.030(2) 0.0191(18) 0.023(2) -0.0050(16) -0.0104(17) -0.0035(15)
C22 0.0220(19) 0.0171(17) 0.022(2) -0.0074(16) -0.0042(15) -0.0049(14)
N23 0.0284(17) 0.0191(15) 0.0189(16) -0.0078(13) -0.0065(14) -0.0031(13)
C24 0.025(2) 0.0192(17) 0.026(2) -0.0080(16) -0.0084(16) -0.0051(15)
C25 0.025(2) 0.0187(17) 0.0158(19) -0.0046(15) -0.0069(15) -0.0021(15)
C26 0.026(2) 0.0235(18) 0.026(2) -0.0094(17) -0.0069(17) -0.0014(16)
C27 0.036(2) 0.0217(18) 0.031(2) -0.0105(17) -0.0156(18) -0.0020(17)
C28 0.045(3) 0.0191(18) 0.023(2) -0.0085(17) -0.0123(18) -0.0008(17)
C29 0.028(2) 0.0234(19) 0.031(2) -0.0104(18) -0.0044(18) -0.0007(17)
C30 0.028(2) 0.0266(19) 0.032(2) -0.0127(18) -0.0075(18) -0.0055(17)
C31 0.030(2) 0.0188(17) 0.021(2) -0.0038(16) -0.0058(16) -0.0111(15)
C32 0.029(2) 0.0200(18) 0.028(2) -0.0080(18) -0.0107(18) -0.0025(16)
C33 0.031(2) 0.0207(17) 0.025(2) -0.0059(17) -0.0089(18) -0.0048(16)
C34 0.036(2) 0.0237(19) 0.027(2) -0.0030(17) -0.0140(19) -0.0079(17)
C35 0.034(2) 0.0217(18) 0.024(2) -0.0075(17) -0.0072(18) -0.0078(16)
C36 0.034(2) 0.0161(17) 0.022(2) -0.0020(16) -0.0096(17) -0.0077(15)
C37 0.030(2) 0.0202(18) 0.021(2) -0.0062(16) -0.0062(17) -0.0065(16)
C38 0.034(2) 0.0242(18) 0.025(2) -0.0077(18) -0.0099(18) -0.0088(17)
C39 0.037(2) 0.0248(19) 0.023(2) -0.0087(18) -0.0049(18) -0.0105(17)
C40 0.030(2) 0.0224(18) 0.028(2) -0.0120(17) -0.0068(17) -0.0075(16)
C41 0.027(2) 0.0221(17) 0.025(2) -0.0074(16) -0.0011(16) -0.0111(15)
C42 0.033(2) 0.0241(19) 0.027(2) -0.0115(18) -0.0030(18) -0.0090(16)
C43 0.034(2) 0.0254(19) 0.027(2) -0.0151(18) 0.0014(18) -0.0071(17)
C44 0.026(2) 0.0232(19) 0.034(2) -0.0102(18) -0.0037(18) -0.0045(17)
C45 0.026(2) 0.0260(19) 0.026(2) -0.0114(18) -0.0031(18) -0.0087(16)
C46 0.025(2) 0.0195(17) 0.030(2) -0.0121(17) -0.0028(17) -0.0059(15)
C47 0.024(2) 0.0185(17) 0.024(2) -0.0075(16) -0.0058(16) 0.0006(15)
C48 0.025(2) 0.0214(18) 0.027(2) -0.0104(17) -0.0052(17) -0.0032(16)
C49 0.036(2) 0.0137(18) 0.025(2) -0.0050(17) -0.0059(18) -0.0009(16)
C50 0.028(2) 0.026(2) 0.022(2) -0.0093(17) -0.0087(17) 0.0039(17)
C51 0.028(2) 0.031(2) 0.025(2) -0.0138(18) -0.0062(18) -0.0046(17)
C52 0.023(2) 0.0235(19) 0.022(2) -0.0074(17) -0.0044(17) -0.0009(15)

loop_
_atom_type_symbol
_atom_type_description
_atom_type_scat_dispersion_real
_atom_type_scat_dispersion_imag
_atom_type_scat_source
N N 0.0061 0.0033 'International Tables Vol C Tables 4.2.6.8 and 6.1.1.4'
C C 0.0033 0.0016 'International Tables Vol C Tables 4.2.6.8 and 6.1.1.4'
H H 0.0000 0.0000 'International Tables Vol C Tables 4.2.6.8 and 6.1.1.4'

loop_
_geom_angle_atom_site_label_1
_geom_angle_atom_site_label_2
_geom_angle_atom_site_label_3
_geom_angle
C5 N1 C2 105.0(3)
N1 C2 C24 125.9(3)
N1 C2 C3 111.4(3)
C24 C2 C3 122.7(3)
C4 C3 C2 105.8(3)
C3 C4 C5 106.8(3)
N1 C5 C6 126.3(3)
N1 C5 C4 111.0(3)
C6 C5 C4 122.7(3)
C7 C6 C5 126.3(3)
C7 C6 C25 117.0(3)
C5 C6 C25 116.7(3)
N11 C7 C6 126.8(3)
N11 C7 C8 105.8(3)
C6 C7 C8 127.3(3)
C9 C8 C7 108.5(3)
C8 C9 C10 108.6(3)
N11 C10 C12 122.5(3)
N11 C10 C9 106.3(3)
C12 C10 C9 131.0(3)
C10 N11 C7 110.8(3)
C13 C12 C10 120.3(3)
C13 C12 C31 116.3(3)
C10 C12 C31 123.2(3)
N17 C13 C12 131.8(3)
N17 C13 C14 110.9(3)
C12 C13 C14 116.9(3)
C37 C14 C15 123.5(3)
C37 C14 C13 129.7(3)
C15 C14 C13 106.7(3)
C40 C15 C14 123.9(3)
C40 C15 C16 129.2(3)
C14 C15 C16 106.9(3)
N17 C16 C18 132.2(3)
N17 C16 C15 110.6(3)
C18 C16 C15 117.0(3)
C16 N17 C13 104.8(3)
C16 C18 C19 120.6(3)
C16 C18 C46 116.8(3)
C19 C18 C46 122.5(3)
N23 C19 C18 121.7(3)
N23 C19 C20 106.4(3)
C18 C19 C20 131.7(3)
C21 C20 C19 109.1(3)
C20 C21 C22 107.6(3)
N23 C22 C24 126.3(3)
N23 C22 C21 106.3(3)
C24 C22 C21 127.3(3)
C19 N23 C22 110.5(3)
C22 C24 C2 125.9(3)
C22 C24 C47 116.1(3)
C2 C24 C47 118.0(3)
C30 C25 C26 118.8(3)
C30 C25 C6 122.0(3)
C26 C25 C6 119.2(3)
C27 C26 C25 120.5(3)
C26 C27 C28 121.0(4)
C27 C28 C29 119.3(3)
C28 C29 C30 120.6(4)
C29 C30 C25 119.9(3)
C32 C31 C36 116.2(3)
C32 C31 C12 121.1(3)
C36 C31 C12 122.7(3)
C33 C32 C31 123.1(3)
C32 C33 C34 119.6(3)
C35 C34 C33 119.8(3)
C34 C35 C36 121.4(3)
C35 C36 C31 119.6(3)
C35 C36 C37 121.4(3)
C31 C36 C37 119.0(3)
C14 C37 C38 114.4(3)
C14 C37 C36 114.3(3)
C38 C37 C36 131.3(3)
C39 C38 C37 122.3(3)
C38 C39 C40 122.0(3)
C15 C40 C39 113.9(3)
C15 C40 C41 114.8(3)
C39 C40 C41 131.3(3)
C42 C41 C46 119.7(3)
C42 C41 C40 121.1(3)
C46 C41 C40 119.3(3)
C43 C42 C41 122.0(3)
C42 C43 C44 118.8(3)
C45 C44 C43 119.9(3)
C44 C45 C46 122.8(3)
C45 C46 C41 116.3(3)
C45 C46 C18 121.1(3)
C41 C46 C18 122.4(3)
C48 C47 C52 118.9(3)
C48 C47 C24 122.1(3)
C52 C47 C24 118.9(3)
C47 C48 C49 121.4(4)
C50 C49 C48 118.9(3)
C49 C50 C51 120.5(3)
C52 C51 C50 120.3(4)
C51 C52 C47 120.1(3)

loop_
_geom_bond_atom_site_label_1
_geom_bond_atom_site_label_2
_geom_bond_distance
N1 C5 1.365(4)
N1 C2 1.371(4)
C2 C24 1.412(4)
C2 C3 1.452(4)
C3 C4 1.357(5)
C4 C5 1.451(5)
C5 C6 1.421(4)
C6 C7 1.391(4)
C6 C25 1.500(4)
C7 N11 1.383(4)
C7 C8 1.434(4)
C8 C9 1.357(5)
C9 C10 1.430(4)
C10 N11 1.374(4)
C10 C12 1.422(4)
C12 C13 1.408(4)
C12 C31 1.485(5)
C13 N17 1.391(4)
C13 C14 1.423(4)
C14 C37 1.375(5)
C14 C15 1.378(4)
C15 C40 1.375(4)
C15 C16 1.427(4)
C16 N17 1.389(4)
C16 C18 1.402(4)
C18 C19 1.418(5)
C18 C46 1.489(4)
C19 N23 1.375(4)
C19 C20 1.424(4)
C20 C21 1.363(5)
C21 C22 1.439(4)
C22 N23 1.381(4)
C22 C24 1.393(4)
C24 C47 1.499(4)
C25 C30 1.395(5)
C25 C26 1.402(5)
C26 C27 1.375(5)
C27 C28 1.378(5)
C28 C29 1.390(5)
C29 C30 1.394(5)
C31 C32 1.414(4)
C31 C36 1.437(4)
C32 C33 1.371(5)
C33 C34 1.403(5)
C34 C35 1.369(5)
C35 C36 1.414(5)
C36 C37 1.458(4)
C37 C38 1.413(4)
C38 C39 1.390(5)
C39 C40 1.428(5)
C40 C41 1.454(5)
C41 C42 1.397(5)
C41 C46 1.429(5)
C42 C43 1.385(5)
C43 C44 1.400(5)
C44 C45 1.374(5)
C45 C46 1.414(5)
C47 C48 1.388(5)
C47 C52 1.406(5)
C48 C49 1.400(5)
C49 C50 1.388(5)
C50 C51 1.395(5)
C51 C52 1.385(5)

_cod_duplicate_entry 7104050
